data_7246266
loop_
_publ_author_name
'Xu, Jing'
'Wang, Qi'
'Ge, Wei-Wei'
'Wu, Dong'
'Redshaw, Carl'
'Chen, Kai'

_publ_section_title
;
 Sulfonate ligand-induced formation of alkali metal--cucurbit[5]uril-based
 assemblies
;
_journal_issue 10
_journal_name_full CrystEngComm
_journal_page_first 1529
_journal_page_last 1540
_journal_paper_doi 10.1039/D2CE01568D
_journal_volume 25
_journal_year 2023
_chemical_formula_sum 'C40 H58 N20 Na2 O25 S2'
_chemical_formula_weight 1329.12
_space_group_crystal_system monoclinic
_space_group_IT_number 14
_space_group_name_Hall '-P 2ybc'
_space_group_name_H-M_alt 'P 1 21/c 1'
_atom_sites_solution_hydrogens geom
_audit_creation_method SHELXL-2014/7
_audit_update_record
;
2023-01-24 deposited with the CCDC.	2023-02-03 downloaded from the CCDC.
;
_cell_angle_alpha 90
_cell_angle_beta 95.919(5)
_cell_angle_gamma 90
_cell_formula_units_Z 4
_cell_length_a 12.469(5)
_cell_length_b 15.956(5)
_cell_length_c 27.061(5)
_cell_measurement_reflns_used 2942
_cell_measurement_temperature 293(2)
_cell_measurement_theta_max 19.96
_cell_measurement_theta_min 2.35
_cell_volume 5355(3)
_computing_structure_refinement 'SHELXL-2014/7 (Sheldrick, 2014)'
_diffrn_ambient_temperature 293(2)
_diffrn_measured_fraction_theta_full 0.999
_diffrn_measured_fraction_theta_max 0.999
_diffrn_measurement_device_type 'CCD area detector'
_diffrn_measurement_method 'phi and omega scans'
_diffrn_radiation_type MoK\a
_diffrn_radiation_wavelength 0.71069
_diffrn_reflns_av_R_equivalents 0.0680
_diffrn_reflns_av_unetI/netI 0.0809
_diffrn_reflns_Laue_measured_fraction_full 0.999
_diffrn_reflns_Laue_measured_fraction_max 0.999
_diffrn_reflns_limit_h_max 14
_diffrn_reflns_limit_h_min -13
_diffrn_reflns_limit_k_max 18
_diffrn_reflns_limit_k_min -18
_diffrn_reflns_limit_l_max 29
_diffrn_reflns_limit_l_min -32
_diffrn_reflns_number 29465
_diffrn_reflns_point_group_measured_fraction_full 0.999
_diffrn_reflns_point_group_measured_fraction_max 0.999
_diffrn_reflns_theta_full 25.000
_diffrn_reflns_theta_max 25.000
_diffrn_reflns_theta_min 1.484
_exptl_absorpt_coefficient_mu 0.206
_exptl_crystal_colour yellow
_exptl_crystal_density_diffrn 1.482
_exptl_crystal_description lump
_exptl_crystal_F_000 2456
_exptl_crystal_size_max 0.130
_exptl_crystal_size_mid 0.120
_exptl_crystal_size_min 0.110
_refine_diff_density_max 0.741
_refine_diff_density_min -0.534
_refine_diff_density_rms 0.062
_refine_ls_extinction_method none
_refine_ls_goodness_of_fit_ref 1.097
_refine_ls_hydrogen_treatment constr
_refine_ls_matrix_type full
_refine_ls_number_parameters 739
_refine_ls_number_reflns 9412
_refine_ls_number_restraints 0
_refine_ls_restrained_S_all 1.097
_refine_ls_R_factor_all 0.1118
_refine_ls_R_factor_gt 0.0593
_refine_ls_shift/su_max 0.001
_refine_ls_shift/su_mean 0.000
_refine_ls_structure_factor_coef Fsqd
_refine_ls_weighting_details 'w=1/[\s^2^(Fo^2^)+7.2200P] where P=(Fo^2^+2Fc^2^)/3'
_refine_ls_weighting_scheme calc
_refine_ls_wR_factor_gt 0.1111
_refine_ls_wR_factor_ref 0.1292
_reflns_Friedel_coverage 0.000
_reflns_number_gt 5369
_reflns_number_total 9412
_reflns_threshold_expression 'I > 2\s(I)'
_cod_data_source_file d2ce01568d2.cif
_cod_data_source_block 20140411ck_0m_sq
_cod_depositor_comments 'Adding full bibliography for 7246264--7246269.cif.'
_cod_original_sg_symbol_H-M 'P 21/c'
_cod_database_code 7246266
_shelx_shelxl_version_number 2014/7
_shelx_space_group_comment
;
The symmetry employed for this shelxl refinement is uniquely defined
by the following loop, which should always be used as a source of
symmetry information in preference to the above space-group names.
They are only intended as comments.
;
_shelx_estimated_absorpt_t_min 0.974
_shelx_estimated_absorpt_t_max 0.978

loop_
_space_group_symop_operation_xyz
'x, y, z'
'-x, y+1/2, -z+1/2'
'-x, -y, -z'
'x, -y-1/2, z-1/2'

loop_
_atom_site_label
_atom_site_type_symbol
_atom_site_fract_x
_atom_site_fract_y
_atom_site_fract_z
_atom_site_U_iso_or_equiv
_atom_site_adp_type
_atom_site_occupancy
_atom_site_site_symmetry_order
_atom_site_calc_flag
_atom_site_refinement_flags_posn
_atom_site_refinement_flags_adp
_atom_site_refinement_flags_occupancy
_atom_site_disorder_assembly
_atom_site_disorder_group
Na1 Na 0.4573(3) 0.4661(2) 0.31148(13) 0.1487(12) Uani 1 1 d . . . . .
Na2 Na 0.3640(3) 0.4524(2) 0.13840(13) 0.1488(13) Uani 1 1 d . . . . .
O1 O 0.9537(3) 0.23284(19) 0.41788(11) 0.0499(8) Uani 1 1 d . . . . .
O2 O 0.9394(3) 0.18963(18) 0.30425(11) 0.0471(8) Uani 1 1 d . . . . .
O3 O 1.0011(2) 0.34957(18) 0.24770(11) 0.0477(8) Uani 1 1 d . . . . .
O4 O 1.0601(2) 0.49721(19) 0.32407(10) 0.0465(8) Uani 1 1 d . . . . .
O5 O 1.0272(3) 0.42597(19) 0.43206(11) 0.0500(8) Uani 1 1 d . . . . .
O6 O 0.4871(2) 0.3433(2) 0.39007(10) 0.0494(8) Uani 1 1 d . . . . .
O7 O 0.4763(3) 0.29868(19) 0.27795(10) 0.0482(8) Uani 1 1 d . . . . .
O8 O 0.5349(2) 0.46272(18) 0.21377(10) 0.0419(7) Uani 1 1 d . . . . .
O9 O 0.5918(2) 0.60721(18) 0.29555(10) 0.0448(8) Uani 1 1 d . . . . .
O10 O 0.5600(3) 0.5345(2) 0.40290(11) 0.0522(8) Uani 1 1 d . . . . .
O11 O 1.0159(3) 0.1188(2) 0.62654(11) 0.0731(11) Uani 1 1 d . . . . .
O12 O 0.8856(3) 0.2135(2) 0.58608(12) 0.0621(9) Uani 1 1 d . . . . .
O13 O 1.0659(3) 0.21135(19) 0.56245(12) 0.0654(10) Uani 1 1 d . . . . .
O14 O 0.5996(3) 0.2945(2) 0.06281(12) 0.0694(10) Uani 1 1 d . . . . .
O15 O 0.4241(3) 0.3210(2) 0.08712(12) 0.0664(10) Uani 1 1 d . . . . .
O16 O 0.4449(4) 0.2275(2) 0.01923(13) 0.0890(13) Uani 1 1 d . . . . .
O1W O 0.2423(3) 0.4888(2) 0.27218(14) 0.0739(11) Uani 1 1 d . . . . .
S1 S 0.98041(11) 0.16335(8) 0.58160(4) 0.0496(3) Uani 1 1 d . . . . .
S2 S 0.48520(12) 0.30004(8) 0.04670(4) 0.0526(3) Uani 1 1 d . . . . .
C1 C 0.8617(4) 0.2341(3) 0.42706(15) 0.0404(11) Uani 1 1 d . . . . .
C2 C 0.7085(4) 0.2661(3) 0.46581(14) 0.0406(11) Uani 1 1 d . . . . .
H2 H 0.6994 0.2487 0.4999 0.049 Uiso 1 1 calc R U . . .
C3 C 0.5635(4) 0.3046(3) 0.40895(15) 0.0391(11) Uani 1 1 d . . . . .
C4 C 0.6828(4) 0.1938(3) 0.42829(14) 0.0404(11) Uani 1 1 d . . . . .
H4 H 0.6608 0.1430 0.4449 0.048 Uiso 1 1 calc R U . . .
C5 C 0.7990(4) 0.1199(3) 0.36996(14) 0.0423(11) Uani 1 1 d . . . . .
H5A H 0.7567 0.0704 0.3758 0.051 Uiso 1 1 calc R U . . .
H5B H 0.8743 0.1036 0.3736 0.051 Uiso 1 1 calc R U . . .
C6 C 0.5378(3) 0.1813(3) 0.35463(14) 0.0420(11) Uani 1 1 d . . . . .
H6A H 0.5366 0.1225 0.3637 0.050 Uiso 1 1 calc R U . . .
H6B H 0.4638 0.2009 0.3504 0.050 Uiso 1 1 calc R U . . .
C7 C 0.8453(4) 0.1792(2) 0.29100(15) 0.0379(10) Uani 1 1 d . . . . .
C8 C 0.6666(4) 0.1371(2) 0.29199(14) 0.0377(10) Uani 1 1 d . . . . .
H8 H 0.6456 0.0780 0.2900 0.045 Uiso 1 1 calc R U . . .
C9 C 0.6832(4) 0.1734(3) 0.24012(14) 0.0399(11) Uani 1 1 d . . . . .
H9 H 0.6644 0.1324 0.2137 0.048 Uiso 1 1 calc R U . . .
C10 C 0.5498(4) 0.2495(3) 0.27429(15) 0.0402(11) Uani 1 1 d . . . . .
C11 C 0.8498(4) 0.2307(3) 0.20546(15) 0.0434(11) Uani 1 1 d . . . . .
H11A H 0.8205 0.2073 0.1738 0.052 Uiso 1 1 calc R U . . .
H11B H 0.9258 0.2164 0.2104 0.052 Uiso 1 1 calc R U . . .
C12 C 0.5862(4) 0.2930(3) 0.19082(14) 0.0404(11) Uani 1 1 d . . . . .
H12A H 0.5945 0.2575 0.1624 0.048 Uiso 1 1 calc R U . . .
H12B H 0.5114 0.3104 0.1889 0.048 Uiso 1 1 calc R U . . .
C13 C 0.9185(4) 0.3717(3) 0.22409(14) 0.0364(10) Uani 1 1 d . . . . .
C14 C 0.7591(3) 0.3642(2) 0.17143(14) 0.0362(10) Uani 1 1 d . . . . .
H14 H 0.7573 0.3450 0.1370 0.043 Uiso 1 1 calc R U . . .
C15 C 0.6221(3) 0.4432(3) 0.20080(13) 0.0331(10) Uani 1 1 d . . . . .
C16 C 0.7957(3) 0.4564(2) 0.17707(14) 0.0332(10) Uani 1 1 d . . . . .
H16 H 0.8137 0.4799 0.1455 0.040 Uiso 1 1 calc R U . . .
C17 C 0.9613(3) 0.5211(3) 0.22457(14) 0.0402(11) Uani 1 1 d . . . . .
H17A H 0.9560 0.5594 0.1966 0.048 Uiso 1 1 calc R U . . .
H17B H 1.0344 0.4996 0.2289 0.048 Uiso 1 1 calc R U . . .
C18 C 0.7003(3) 0.5842(2) 0.20938(14) 0.0366(10) Uani 1 1 d . . . . .
H18A H 0.6256 0.6021 0.2072 0.044 Uiso 1 1 calc R U . . .
H18B H 0.7363 0.6179 0.1863 0.044 Uiso 1 1 calc R U . . .
C19 C 0.6884(4) 0.6150(2) 0.29724(15) 0.0372(10) Uani 1 1 d . . . . .
C20 C 0.8583(3) 0.6295(3) 0.26988(14) 0.0367(10) Uani 1 1 d . . . . .
H20 H 0.8726 0.6781 0.2494 0.044 Uiso 1 1 calc R U . . .
C21 C 0.8637(3) 0.6531(3) 0.32556(14) 0.0381(10) Uani 1 1 d . . . . .
H21 H 0.8882 0.7110 0.3314 0.046 Uiso 1 1 calc R U . . .
C22 C 0.9873(3) 0.5465(3) 0.31480(15) 0.0358(10) Uani 1 1 d . . . . .
C23 C 0.9806(3) 0.5937(3) 0.40071(14) 0.0411(11) Uani 1 1 d . . . . .
H23A H 0.9809 0.6508 0.4130 0.049 Uiso 1 1 calc R U . . .
H23B H 1.0546 0.5740 0.4040 0.049 Uiso 1 1 calc R U . . .
C24 C 0.7183(4) 0.6565(3) 0.38545(15) 0.0434(11) Uani 1 1 d . . . . .
H24A H 0.7579 0.7034 0.4012 0.052 Uiso 1 1 calc R U . . .
H24B H 0.6427 0.6719 0.3810 0.052 Uiso 1 1 calc R U . . .
C25 C 0.6501(4) 0.5312(3) 0.42447(15) 0.0416(11) Uani 1 1 d . . . . .
C26 C 0.8249(4) 0.5692(3) 0.45284(15) 0.0414(11) Uani 1 1 d . . . . .
H26 H 0.8406 0.6170 0.4752 0.050 Uiso 1 1 calc R U . . .
C27 C 0.7931(3) 0.4909(3) 0.48152(14) 0.0400(11) Uani 1 1 d . . . . .
H27 H 0.7960 0.5017 0.5173 0.048 Uiso 1 1 calc R U . . .
C28 C 0.9477(4) 0.4616(3) 0.44270(15) 0.0417(11) Uani 1 1 d . . . . .
C29 C 0.8802(4) 0.3459(3) 0.49006(14) 0.0424(11) Uani 1 1 d . . . . .
H29A H 0.8564 0.3459 0.5231 0.051 Uiso 1 1 calc R U . . .
H29B H 0.9554 0.3291 0.4932 0.051 Uiso 1 1 calc R U . . .
C30 C 0.6174(4) 0.4077(3) 0.47433(15) 0.0472(12) Uani 1 1 d . . . . .
H30A H 0.6326 0.3983 0.5098 0.057 Uiso 1 1 calc R U . . .
H30B H 0.5425 0.4246 0.4680 0.057 Uiso 1 1 calc R U . . .
C31 C 0.9423(3) 0.0846(2) 0.53694(14) 0.0351(10) Uani 1 1 d . . . . .
C32 C 0.8354(4) 0.0749(3) 0.52297(15) 0.0414(11) Uani 1 1 d . . . . .
H32 H 0.7858 0.1095 0.5364 0.050 Uiso 1 1 calc R U . . .
C33 C 0.7991(4) 0.0132(3) 0.48839(16) 0.0438(11) Uani 1 1 d . . . . .
H33 H 0.7256 0.0070 0.4791 0.053 Uiso 1 1 calc R U . . .
C34 C 0.8697(4) -0.0374(3) 0.46840(15) 0.0411(11) Uani 1 1 d . . . . .
H34 H 0.8441 -0.0772 0.4450 0.049 Uiso 1 1 calc R U . . .
C35 C 1.0189(3) 0.0312(2) 0.51767(13) 0.0327(10) Uani 1 1 d . . . . .
C36 C 0.4678(3) 0.3859(3) 0.00483(14) 0.0399(11) Uani 1 1 d . . . . .
C37 C 0.4086(3) 0.3736(3) -0.03955(15) 0.0453(11) Uani 1 1 d . . . . .
H37 H 0.3808 0.3207 -0.0475 0.054 Uiso 1 1 calc R U . . .
C38 C 0.3886(4) 0.4390(3) -0.07342(16) 0.0485(12) Uani 1 1 d . . . . .
H38 H 0.3478 0.4291 -0.1036 0.058 Uiso 1 1 calc R U . . .
C39 C 0.4278(3) 0.5164(3) -0.06298(14) 0.0421(11) Uani 1 1 d . . . . .
H39 H 0.4137 0.5591 -0.0861 0.051 Uiso 1 1 calc R U . . .
C40 C 0.4900(3) 0.5336(3) -0.01744(13) 0.0360(10) Uani 1 1 d . . . . .
N1 N 0.8182(3) 0.2854(2) 0.46001(12) 0.0417(9) Uani 1 1 d . . . . .
N2 N 0.6325(3) 0.3301(2) 0.44851(12) 0.0414(9) Uani 1 1 d . . . . .
N3 N 0.7822(3) 0.1815(2) 0.40708(12) 0.0406(9) Uani 1 1 d . . . . .
N4 N 0.5957(3) 0.2274(2) 0.39491(12) 0.0413(9) Uani 1 1 d . . . . .
N5 N 0.7703(3) 0.1482(2) 0.31962(12) 0.0407(9) Uani 1 1 d . . . . .
N6 N 0.5824(3) 0.1886(2) 0.30796(12) 0.0406(9) Uani 1 1 d . . . . .
N7 N 0.7957(3) 0.1931(2) 0.24454(12) 0.0394(9) Uani 1 1 d . . . . .
N8 N 0.6115(3) 0.2445(2) 0.23583(11) 0.0356(8) Uani 1 1 d . . . . .
N9 N 0.8389(3) 0.3205(2) 0.20355(12) 0.0369(8) Uani 1 1 d . . . . .
N10 N 0.6525(3) 0.3657(2) 0.18809(11) 0.0337(8) Uani 1 1 d . . . . .
N11 N 0.8883(3) 0.4525(2) 0.21328(11) 0.0339(8) Uani 1 1 d . . . . .
N12 N 0.7037(3) 0.49746(19) 0.19444(11) 0.0334(8) Uani 1 1 d . . . . .
N13 N 0.9407(3) 0.5667(2) 0.26868(12) 0.0372(8) Uani 1 1 d . . . . .
N14 N 0.7499(3) 0.6000(2) 0.25910(11) 0.0349(8) Uani 1 1 d . . . . .
N15 N 0.9404(3) 0.5940(2) 0.34860(12) 0.0378(9) Uani 1 1 d . . . . .
N16 N 0.7553(3) 0.6420(2) 0.33727(12) 0.0385(9) Uani 1 1 d . . . . .
N17 N 0.9191(3) 0.5424(2) 0.43117(12) 0.0405(9) Uani 1 1 d . . . . .
N18 N 0.7313(3) 0.5848(2) 0.41796(12) 0.0402(9) Uani 1 1 d . . . . .
N19 N 0.8716(3) 0.4296(2) 0.47039(12) 0.0416(9) Uani 1 1 d . . . . .
N20 N 0.6845(3) 0.4743(2) 0.45990(13) 0.0446(9) Uani 1 1 d . . . . .
O2W O 0.2013(4) 0.3888(4) 0.18895(18) 0.145(2) Uani 1 1 d . . . . .

loop_
_atom_site_aniso_label
_atom_site_aniso_U_11
_atom_site_aniso_U_22
_atom_site_aniso_U_33
_atom_site_aniso_U_23
_atom_site_aniso_U_13
_atom_site_aniso_U_12
Na1 0.144(3) 0.156(3) 0.144(3) -0.003(2) 0.008(2) 0.007(2)
Na2 0.132(3) 0.158(3) 0.154(3) -0.014(2) 0.005(2) 0.031(2)
O1 0.041(2) 0.056(2) 0.0506(19) -0.0092(16) -0.0029(16) -0.0005(16)
O2 0.044(2) 0.047(2) 0.0494(19) 0.0020(15) -0.0006(16) 0.0061(16)
O3 0.0385(18) 0.052(2) 0.0512(18) 0.0089(15) -0.0031(15) 0.0069(16)
O4 0.0395(19) 0.053(2) 0.0452(18) 0.0023(15) -0.0018(15) 0.0094(16)
O5 0.045(2) 0.052(2) 0.0519(19) -0.0013(16) -0.0013(16) 0.0097(17)
O6 0.043(2) 0.060(2) 0.0435(18) -0.0006(16) -0.0016(15) 0.0041(17)
O7 0.046(2) 0.052(2) 0.0471(19) 0.0021(15) 0.0028(15) 0.0042(17)
O8 0.0322(18) 0.0475(19) 0.0458(18) -0.0030(14) 0.0026(14) 0.0020(15)
O9 0.0339(19) 0.054(2) 0.0454(18) -0.0035(15) -0.0005(15) 0.0033(15)
O10 0.045(2) 0.062(2) 0.0477(19) -0.0041(16) -0.0075(16) 0.0024(17)
O11 0.094(3) 0.089(3) 0.0343(18) -0.0072(18) -0.0044(18) -0.004(2)
O12 0.069(2) 0.054(2) 0.068(2) -0.0149(17) 0.0306(19) 0.0054(18)
O13 0.071(2) 0.051(2) 0.081(2) -0.0263(18) 0.036(2) -0.0222(18)
O14 0.067(3) 0.084(3) 0.056(2) 0.0128(19) 0.0001(18) 0.021(2)
O15 0.085(3) 0.062(2) 0.058(2) 0.0064(17) 0.037(2) -0.0051(19)
O16 0.145(4) 0.053(2) 0.065(2) -0.0063(19) -0.008(2) -0.010(2)
O1W 0.047(2) 0.072(3) 0.102(3) 0.000(2) 0.006(2) -0.0003(19)
S1 0.0614(8) 0.0482(7) 0.0414(7) -0.0113(6) 0.0156(6) -0.0083(6)
S2 0.0703(9) 0.0504(8) 0.0385(6) 0.0026(6) 0.0124(6) 0.0003(7)
C1 0.050(3) 0.043(3) 0.026(2) 0.005(2) -0.008(2) 0.003(2)
C2 0.049(3) 0.046(3) 0.026(2) 0.007(2) 0.002(2) -0.003(2)
C3 0.037(3) 0.050(3) 0.031(2) 0.004(2) 0.007(2) -0.008(2)
C4 0.051(3) 0.038(3) 0.031(2) 0.0076(19) -0.003(2) -0.008(2)
C5 0.053(3) 0.032(2) 0.041(2) 0.003(2) -0.001(2) 0.000(2)
C6 0.043(3) 0.044(3) 0.039(2) 0.003(2) 0.002(2) -0.015(2)
C7 0.050(3) 0.026(2) 0.038(3) -0.0045(19) 0.004(2) 0.007(2)
C8 0.053(3) 0.026(2) 0.034(2) -0.0018(18) 0.001(2) -0.006(2)
C9 0.054(3) 0.031(2) 0.034(2) -0.0048(19) 0.000(2) -0.003(2)
C10 0.045(3) 0.039(3) 0.034(2) -0.006(2) -0.008(2) -0.014(2)
C11 0.057(3) 0.036(3) 0.039(3) -0.002(2) 0.013(2) 0.009(2)
C12 0.047(3) 0.036(3) 0.035(2) 0.000(2) -0.009(2) -0.008(2)
C13 0.038(3) 0.044(3) 0.027(2) 0.002(2) 0.007(2) 0.001(2)
C14 0.044(3) 0.040(3) 0.026(2) -0.0014(19) 0.0076(19) -0.001(2)
C15 0.036(3) 0.040(3) 0.021(2) 0.0022(18) -0.0064(19) -0.004(2)
C16 0.037(3) 0.038(2) 0.025(2) 0.0022(18) 0.0044(19) 0.001(2)
C17 0.038(3) 0.048(3) 0.036(2) 0.006(2) 0.005(2) -0.004(2)
C18 0.039(3) 0.034(2) 0.035(2) 0.0018(19) -0.003(2) 0.004(2)
C19 0.046(3) 0.028(2) 0.037(2) 0.0012(19) 0.000(2) 0.001(2)
C20 0.040(3) 0.032(2) 0.036(2) 0.0033(19) -0.007(2) -0.004(2)
C21 0.040(3) 0.031(2) 0.042(2) -0.0002(19) -0.001(2) -0.006(2)
C22 0.028(2) 0.041(3) 0.038(2) 0.000(2) 0.000(2) -0.009(2)
C23 0.039(3) 0.044(3) 0.037(2) -0.010(2) -0.010(2) -0.006(2)
C24 0.048(3) 0.038(3) 0.043(3) -0.009(2) 0.000(2) 0.010(2)
C25 0.051(3) 0.042(3) 0.032(2) -0.010(2) 0.004(2) 0.005(2)
C26 0.045(3) 0.043(3) 0.034(2) -0.010(2) -0.004(2) 0.004(2)
C27 0.045(3) 0.047(3) 0.026(2) -0.007(2) -0.004(2) 0.002(2)
C28 0.048(3) 0.044(3) 0.030(2) -0.009(2) -0.009(2) 0.000(2)
C29 0.044(3) 0.050(3) 0.030(2) -0.004(2) -0.011(2) 0.001(2)
C30 0.048(3) 0.059(3) 0.035(2) -0.007(2) 0.010(2) 0.002(2)
C31 0.044(3) 0.033(2) 0.028(2) -0.0001(18) 0.004(2) -0.003(2)
C32 0.042(3) 0.037(3) 0.046(3) 0.006(2) 0.013(2) 0.007(2)
C33 0.034(3) 0.048(3) 0.048(3) 0.009(2) -0.002(2) -0.001(2)
C34 0.045(3) 0.041(3) 0.036(2) 0.004(2) -0.003(2) -0.005(2)
C35 0.041(3) 0.031(2) 0.027(2) 0.0045(17) 0.0036(19) -0.001(2)
C36 0.038(3) 0.053(3) 0.030(2) 0.001(2) 0.007(2) 0.000(2)
C37 0.045(3) 0.056(3) 0.035(2) -0.006(2) 0.003(2) -0.006(2)
C38 0.041(3) 0.074(4) 0.029(2) -0.003(2) -0.001(2) -0.004(3)
C39 0.042(3) 0.057(3) 0.028(2) 0.001(2) 0.004(2) -0.001(2)
C40 0.029(2) 0.056(3) 0.024(2) -0.0011(18) 0.0058(18) 0.000(2)
N1 0.043(2) 0.043(2) 0.037(2) -0.0048(17) -0.0035(17) -0.0037(18)
N2 0.043(2) 0.047(2) 0.0331(19) -0.0034(17) 0.0010(17) 0.0006(19)
N3 0.046(2) 0.041(2) 0.0344(19) -0.0047(17) 0.0030(17) -0.0083(18)
N4 0.046(2) 0.040(2) 0.037(2) -0.0009(17) -0.0030(17) -0.0061(18)
N5 0.046(2) 0.041(2) 0.0334(19) 0.0032(16) -0.0039(18) -0.0052(18)
N6 0.046(2) 0.042(2) 0.0327(19) 0.0040(17) 0.0008(17) -0.0033(18)
N7 0.044(2) 0.037(2) 0.036(2) 0.0029(16) 0.0017(17) 0.0002(18)
N8 0.040(2) 0.036(2) 0.0296(19) 0.0038(16) -0.0013(17) 0.0005(17)
N9 0.042(2) 0.033(2) 0.0358(19) 0.0041(16) 0.0037(17) 0.0056(17)
N10 0.034(2) 0.033(2) 0.0344(19) -0.0031(15) 0.0012(16) -0.0038(16)
N11 0.031(2) 0.035(2) 0.0343(19) 0.0031(15) -0.0018(16) -0.0001(16)
N12 0.036(2) 0.0286(19) 0.0352(19) 0.0004(15) -0.0007(16) -0.0004(16)
N13 0.037(2) 0.041(2) 0.034(2) 0.0017(16) 0.0008(16) 0.0012(17)
N14 0.034(2) 0.041(2) 0.0285(18) -0.0013(16) -0.0029(16) -0.0033(16)
N15 0.038(2) 0.042(2) 0.0312(19) -0.0030(17) -0.0066(16) 0.0012(17)
N16 0.039(2) 0.042(2) 0.0333(19) -0.0043(16) -0.0003(17) 0.0023(17)
N17 0.041(2) 0.042(2) 0.037(2) -0.0024(17) -0.0001(17) -0.0011(18)
N18 0.040(2) 0.040(2) 0.039(2) -0.0035(17) -0.0064(17) 0.0022(18)
N19 0.048(2) 0.038(2) 0.038(2) 0.0006(17) 0.0002(18) 0.0047(19)
N20 0.050(2) 0.044(2) 0.038(2) -0.0009(18) -0.0012(18) -0.0014(19)
O2W 0.074(3) 0.249(7) 0.113(4) -0.049(4) 0.014(3) -0.041(4)

loop_
_atom_type_symbol
_atom_type_description
_atom_type_scat_dispersion_real
_atom_type_scat_dispersion_imag
_atom_type_scat_source
C C 0.0033 0.0016 'International Tables Vol C Tables 4.2.6.8 and 6.1.1.4'
H H 0.0000 0.0000 'International Tables Vol C Tables 4.2.6.8 and 6.1.1.4'
N N 0.0061 0.0033 'International Tables Vol C Tables 4.2.6.8 and 6.1.1.4'
O O 0.0106 0.0060 'International Tables Vol C Tables 4.2.6.8 and 6.1.1.4'
S S 0.1246 0.1234 'International Tables Vol C Tables 4.2.6.8 and 6.1.1.4'
Na Na 0.0362 0.0249 'International Tables Vol C Tables 4.2.6.8 and 6.1.1.4'

loop_
_geom_angle_atom_site_label_1
_geom_angle_atom_site_label_2
_geom_angle_atom_site_label_3
_geom_angle
_geom_angle_site_symmetry_1
_geom_angle_site_symmetry_3
_geom_angle_publ_flag
O1W Na1 O7 96.21(15) . . ?
O1W Na1 O10 126.84(16) . . ?
O7 Na1 O10 125.93(15) . . ?
O1W Na1 O9 113.14(15) . . ?
O7 Na1 O9 128.43(16) . . ?
O10 Na1 O9 67.45(12) . . ?
O1W Na1 O6 114.34(16) . . ?
O7 Na1 O6 65.70(12) . . ?
O10 Na1 O6 67.20(12) . . ?
O9 Na1 O6 127.66(15) . . ?
O1W Na1 O8 92.99(14) . . ?
O7 Na1 O8 69.23(11) . . ?
O10 Na1 O8 128.89(16) . . ?
O9 Na1 O8 67.86(11) . . ?
O6 Na1 O8 128.89(15) . . ?
O15 Na2 O2W 103.27(19) . . ?
O15 Na2 O8 101.06(15) . . ?
O2W Na2 O8 101.78(17) . . ?
C3 O6 Na1 134.2(3) . . ?
C10 O7 Na1 136.1(3) . . ?
C15 O8 Na2 114.2(2) . . ?
C15 O8 Na1 131.1(3) . . ?
Na2 O8 Na1 111.35(14) . . ?
C19 O9 Na1 132.3(3) . . ?
C25 O10 Na1 134.8(3) . . ?
S2 O15 Na2 141.3(2) . . ?
O11 S1 O12 112.7(2) . . ?
O11 S1 O13 112.9(2) . . ?
O12 S1 O13 112.1(2) . . ?
O11 S1 C31 105.2(2) . . ?
O12 S1 C31 106.6(2) . . ?
O13 S1 C31 106.61(19) . . ?
O15 S2 O14 111.6(2) . . ?
O15 S2 O16 113.4(2) . . ?
O14 S2 O16 112.8(2) . . ?
O15 S2 C36 105.5(2) . . ?
O14 S2 C36 106.9(2) . . ?
O16 S2 C36 106.1(2) . . ?
O1 C1 N3 125.3(4) . . ?
O1 C1 N1 126.8(4) . . ?
N3 C1 N1 107.8(4) . . ?
N1 C2 N2 114.7(3) . . ?
N1 C2 C4 103.0(3) . . ?
N2 C2 C4 103.3(3) . . ?
O6 C3 N4 126.1(4) . . ?
O6 C3 N2 126.0(4) . . ?
N4 C3 N2 107.9(4) . . ?
N4 C4 N3 115.3(3) . . ?
N4 C4 C2 103.0(3) . . ?
N3 C4 C2 103.7(3) . . ?
N3 C5 N5 113.9(3) . . ?
N6 C6 N4 114.4(3) . . ?
O2 C7 N7 126.1(4) . . ?
O2 C7 N5 125.8(4) . . ?
N7 C7 N5 108.1(4) . . ?
N6 C8 N5 114.9(3) . . ?
N6 C8 C9 103.3(3) . . ?
N5 C8 C9 103.2(3) . . ?
N8 C9 N7 115.4(3) . . ?
N8 C9 C8 103.1(3) . . ?
N7 C9 C8 103.1(3) . . ?
O7 C10 N8 126.1(4) . . ?
O7 C10 N6 125.4(4) . . ?
N8 C10 N6 108.5(4) . . ?
N7 C11 N9 113.0(3) . . ?
N10 C12 N8 113.6(3) . . ?
O3 C13 N9 126.0(4) . . ?
O3 C13 N11 126.2(4) . . ?
N9 C13 N11 107.8(4) . . ?
N10 C14 N9 115.0(3) . . ?
N10 C14 C16 103.0(3) . . ?
N9 C14 C16 102.9(3) . . ?
O8 C15 N10 126.3(4) . . ?
O8 C15 N12 125.2(4) . . ?
N10 C15 N12 108.5(4) . . ?
N11 C16 N12 114.1(3) . . ?
N11 C16 C14 103.6(3) . . ?
N12 C16 C14 103.2(3) . . ?
N11 C17 N13 113.4(3) . . ?
N12 C18 N14 113.9(3) . . ?
O9 C19 N14 126.0(4) . . ?
O9 C19 N16 126.0(4) . . ?
N14 C19 N16 108.0(4) . . ?
N14 C20 N13 115.3(3) . . ?
N14 C20 C21 102.9(3) . . ?
N13 C20 C21 103.4(3) . . ?
N15 C21 N16 115.1(3) . . ?
N15 C21 C20 102.9(3) . . ?
N16 C21 C20 103.7(3) . . ?
O4 C22 N13 125.8(4) . . ?
O4 C22 N15 125.9(4) . . ?
N13 C22 N15 108.2(4) . . ?
N15 C23 N17 114.1(3) . . ?
N18 C24 N16 113.3(3) . . ?
O10 C25 N18 125.5(4) . . ?
O10 C25 N20 125.3(5) . . ?
N18 C25 N20 109.2(4) . . ?
N17 C26 N18 115.2(3) . . ?
N17 C26 C27 103.2(3) . . ?
N18 C26 C27 103.6(3) . . ?
N20 C27 N19 114.9(3) . . ?
N20 C27 C26 102.9(3) . . ?
N19 C27 C26 103.3(3) . . ?
O5 C28 N19 126.2(4) . . ?
O5 C28 N17 126.4(5) . . ?
N19 C28 N17 107.4(4) . . ?
N19 C29 N1 113.6(3) . . ?
N2 C30 N20 113.3(3) . . ?
C32 C31 C35 120.6(4) . . ?
C32 C31 S1 117.2(3) . . ?
C35 C31 S1 122.2(3) . . ?
C31 C32 C33 120.4(4) . . ?
C34 C33 C32 120.7(4) . . ?
C35 C34 C33 121.2(4) 3_756 . ?
C34 C35 C31 122.9(4) 3_756 . ?
C34 C35 C35 118.6(5) 3_756 3_756 ?
C31 C35 C35 118.5(5) . 3_756 ?
C37 C36 C40 119.9(4) . 3_665 ?
C37 C36 S2 118.2(4) . . ?
C40 C36 S2 121.8(3) 3_665 . ?
C36 C37 C38 121.2(4) . . ?
C39 C38 C37 120.8(4) . . ?
C38 C39 C40 121.0(4) . . ?
C39 C40 C36 122.9(4) . 3_665 ?
C39 C40 C40 118.1(5) . 3_665 ?
C36 C40 C40 119.0(4) 3_665 3_665 ?
C2 N1 C1 113.1(4) . . ?
C2 N1 C29 123.3(4) . . ?
C1 N1 C29 123.1(4) . . ?
C3 N2 C30 122.1(4) . . ?
C3 N2 C2 112.7(4) . . ?
C30 N2 C2 124.5(3) . . ?
C1 N3 C5 123.0(4) . . ?
C1 N3 C4 112.3(4) . . ?
C5 N3 C4 124.7(4) . . ?
C3 N4 C4 112.7(3) . . ?
C3 N4 C6 122.1(4) . . ?
C4 N4 C6 124.7(4) . . ?
C7 N5 C5 122.0(4) . . ?
C7 N5 C8 112.4(3) . . ?
C5 N5 C8 125.1(4) . . ?
C10 N6 C6 122.0(4) . . ?
C10 N6 C8 112.5(3) . . ?
C6 N6 C8 125.5(3) . . ?
C7 N7 C11 122.9(4) . . ?
C7 N7 C9 112.9(3) . . ?
C11 N7 C9 124.0(3) . . ?
C10 N8 C12 121.4(4) . . ?
C10 N8 C9 112.3(3) . . ?
C12 N8 C9 124.6(3) . . ?
C13 N9 C14 112.8(3) . . ?
C13 N9 C11 121.4(4) . . ?
C14 N9 C11 124.3(3) . . ?
C15 N10 C14 112.7(3) . . ?
C15 N10 C12 123.5(4) . . ?
C14 N10 C12 123.8(3) . . ?
C13 N11 C16 111.8(3) . . ?
C13 N11 C17 121.2(3) . . ?
C16 N11 C17 124.0(3) . . ?
C15 N12 C18 122.0(3) . . ?
C15 N12 C16 112.5(3) . . ?
C18 N12 C16 125.1(3) . . ?
C22 N13 C20 112.5(3) . . ?
C22 N13 C17 123.0(4) . . ?
C20 N13 C17 124.0(3) . . ?
C19 N14 C20 112.3(3) . . ?
C19 N14 C18 120.9(3) . . ?
C20 N14 C18 123.5(3) . . ?
C22 N15 C21 112.6(3) . . ?
C22 N15 C23 121.5(3) . . ?
C21 N15 C23 124.9(3) . . ?
C19 N16 C24 122.7(4) . . ?
C19 N16 C21 112.2(3) . . ?
C24 N16 C21 125.2(3) . . ?
C28 N17 C26 113.2(4) . . ?
C28 N17 C23 121.8(4) . . ?
C26 N17 C23 125.0(4) . . ?
C25 N18 C24 122.9(4) . . ?
C25 N18 C26 111.8(4) . . ?
C24 N18 C26 124.6(4) . . ?
C28 N19 C29 121.4(4) . . ?
C28 N19 C27 112.7(4) . . ?
C29 N19 C27 125.5(4) . . ?
C25 N20 C27 112.2(4) . . ?
C25 N20 C30 122.6(4) . . ?
C27 N20 C30 125.2(4) . . ?

loop_
_geom_bond_atom_site_label_1
_geom_bond_atom_site_label_2
_geom_bond_distance
_geom_bond_site_symmetry_2
_geom_bond_publ_flag
Na1 O1W 2.804(5) . ?
Na1 O7 2.839(5) . ?
Na1 O10 2.880(5) . ?
Na1 O9 2.867(5) . ?
Na1 O6 2.887(5) . ?
Na1 O8 2.908(5) . ?
Na2 O15 2.664(5) . ?
Na2 O2W 2.755(6) . ?
Na2 O8 2.799(4) . ?
O1 C1 1.199(5) . ?
O2 C7 1.203(5) . ?
O3 C13 1.207(5) . ?
O4 C22 1.208(5) . ?
O5 C28 1.202(5) . ?
O6 C3 1.204(5) . ?
O7 C10 1.219(5) . ?
O8 C15 1.216(5) . ?
O9 C19 1.207(5) . ?
O10 C25 1.213(5) . ?
O11 S1 1.439(3) . ?
O12 S1 1.443(3) . ?
O13 S1 1.451(3) . ?
O14 S2 1.450(4) . ?
O15 S2 1.435(3) . ?
O16 S2 1.438(4) . ?
S1 C31 1.774(4) . ?
S2 C36 1.777(4) . ?
C1 N3 1.368(5) . ?
C1 N1 1.363(5) . ?
C2 N1 1.426(5) . ?
C2 N2 1.438(5) . ?
C2 C4 1.548(6) . ?
C3 N4 1.362(5) . ?
C3 N2 1.365(5) . ?
C4 N4 1.442(5) . ?
C4 N3 1.431(5) . ?
C5 N3 1.437(5) . ?
C5 N5 1.444(5) . ?
C6 N6 1.436(5) . ?
C6 N4 1.445(5) . ?
C7 N7 1.361(5) . ?
C7 N5 1.367(5) . ?
C8 N6 1.434(5) . ?
C8 N5 1.436(5) . ?
C8 C9 1.552(5) . ?
C9 N8 1.441(5) . ?
C9 N7 1.430(5) . ?
C10 N8 1.359(5) . ?
C10 N6 1.365(5) . ?
C11 N7 1.442(5) . ?
C11 N9 1.439(5) . ?
C12 N10 1.431(5) . ?
C12 N8 1.450(5) . ?
C13 N9 1.359(5) . ?
C13 N11 1.367(5) . ?
C14 N10 1.447(5) . ?
C14 N9 1.434(5) . ?
C14 C16 1.543(5) . ?
C15 N10 1.348(5) . ?
C15 N12 1.361(5) . ?
C16 N11 1.436(5) . ?
C16 N12 1.441(5) . ?
C17 N11 1.436(5) . ?
C17 N13 1.444(5) . ?
C18 N12 1.444(5) . ?
C18 N14 1.444(5) . ?
C19 N14 1.369(5) . ?
C19 N16 1.366(5) . ?
C20 N14 1.432(5) . ?
C20 N13 1.438(5) . ?
C20 C21 1.548(5) . ?
C21 N15 1.438(5) . ?
C21 N16 1.431(5) . ?
C22 N13 1.360(5) . ?
C22 N15 1.365(5) . ?
C23 N15 1.447(5) . ?
C23 N17 1.438(5) . ?
C24 N18 1.443(5) . ?
C24 N16 1.446(5) . ?
C25 N18 1.351(5) . ?
C25 N20 1.357(5) . ?
C26 N17 1.431(5) . ?
C26 N18 1.444(5) . ?
C26 C27 1.544(6) . ?
C27 N20 1.443(5) . ?
C27 N19 1.439(5) . ?
C28 N19 1.367(6) . ?
C28 N17 1.366(5) . ?
C29 N19 1.437(5) . ?
C29 N1 1.436(5) . ?
C30 N2 1.444(5) . ?
C30 N20 1.432(5) . ?
C31 C32 1.356(6) . ?
C31 C35 1.419(5) . ?
C32 C33 1.401(6) . ?
C33 C34 1.347(6) . ?
C34 C35 1.405(6) 3_756 ?
C35 C34 1.405(6) 3_756 ?
C35 C35 1.426(7) 3_756 ?
C36 C37 1.358(5) . ?
C36 C40 1.416(6) 3_665 ?
C37 C38 1.394(6) . ?
C38 C39 1.346(6) . ?
C39 C40 1.414(5) . ?
C40 C36 1.416(6) 3_665 ?
C40 C40 1.433(8) 3_665 ?
